data_4079503
loop_
_publ_author_name
'Yi, Weiyin'
'Zhang, Jie'
'Chen, Zhenxia'
'Zhou, Xigeng'

_publ_section_title
;
 Reactivity of Scorpionate-Anchored Yttrium Alkyl Complex toward Organic
 Nitriles
;
_journal_issue 20
_journal_name_full Organometallics
_journal_page_first 7213
_journal_paper_doi 10.1021/om3007773
_journal_volume 31
_journal_year 2012
_chemical_formula_sum 'C43 H59 B N12 O P Y'
_chemical_formula_weight 890.71
_chemical_name_systematic
; 
 ? 
;
_space_group_IT_number 33
_symmetry_space_group_name_Hall 'P 2c -2n'
_symmetry_space_group_name_H-M 'P n a 21'
_atom_sites_solution_hydrogens geom
_atom_sites_solution_primary direct
_atom_sites_solution_secondary difmap
_audit_creation_method SHELXL-97
_cell_angle_alpha 90.00
_cell_angle_beta 90.00
_cell_angle_gamma 90.00
_cell_formula_units_Z 4
_cell_length_a 17.834(8)
_cell_length_b 14.410(6)
_cell_length_c 17.834(8)
_cell_measurement_temperature 293(2)
_cell_volume 4583(3)
_computing_structure_refinement 'SHELXL-97 (Sheldrick, 1997)'
_computing_structure_solution 'SHELXS-97 (Sheldrick, 1990)'
_diffrn_ambient_temperature 293(2)
_diffrn_measured_fraction_theta_full 1.000
_diffrn_measured_fraction_theta_max 1.000
_diffrn_radiation_monochromator graphite
_diffrn_radiation_source 'fine-focus sealed tube'
_diffrn_radiation_type MoK\a
_diffrn_radiation_wavelength 0.71073
_diffrn_reflns_av_R_equivalents 0.0532
_diffrn_reflns_av_sigmaI/netI 0.0655
_diffrn_reflns_limit_h_max 21
_diffrn_reflns_limit_h_min -21
_diffrn_reflns_limit_k_max 12
_diffrn_reflns_limit_k_min -17
_diffrn_reflns_limit_l_max 17
_diffrn_reflns_limit_l_min -21
_diffrn_reflns_number 19278
_diffrn_reflns_theta_full 25.51
_diffrn_reflns_theta_max 25.51
_diffrn_reflns_theta_min 1.82
_exptl_absorpt_coefficient_mu 1.354
_exptl_absorpt_correction_T_max 0.8765
_exptl_absorpt_correction_T_min 0.7926
_exptl_crystal_density_diffrn 1.291
_exptl_crystal_density_method 'not measured'
_exptl_crystal_F_000 1872
_exptl_crystal_size_max 0.18
_exptl_crystal_size_mid 0.12
_exptl_crystal_size_min 0.10
_refine_diff_density_max 1.946
_refine_diff_density_min -0.451
_refine_diff_density_rms 0.170
_refine_ls_abs_structure_details 'Flack H D (1983), Acta Cryst. A39, 876-881'
_refine_ls_abs_structure_Flack -0.009(11)
_refine_ls_extinction_method none
_refine_ls_goodness_of_fit_ref 0.966
_refine_ls_hydrogen_treatment mixed
_refine_ls_matrix_type full
_refine_ls_number_parameters 481
_refine_ls_number_reflns 7425
_refine_ls_number_restraints 184
_refine_ls_restrained_S_all 0.956
_refine_ls_R_factor_all 0.1131
_refine_ls_R_factor_gt 0.0850
_refine_ls_shift/su_max 0.313
_refine_ls_shift/su_mean 0.010
_refine_ls_structure_factor_coef Fsqd
_refine_ls_weighting_details 'calc w=1/[\s^2^(Fo^2^)+(0.1808P)^2^+0.0000P] where P=(Fo^2^+2Fc^2^)/3'
_refine_ls_weighting_scheme calc
_refine_ls_wR_factor_gt 0.2306
_refine_ls_wR_factor_ref 0.2477
_reflns_number_gt 4806
_reflns_number_total 7425
_reflns_threshold_expression >2sigma(I)
_cod_data_source_file om3007773_si_002.cif
_cod_data_source_block a10801a
_cod_database_code 4079503

loop_
_symmetry_equiv_pos_as_xyz
'x, y, z'
'-x, -y, z+1/2'
'x+1/2, -y+1/2, z'
'-x+1/2, y+1/2, z+1/2'

loop_
_atom_site_label
_atom_site_type_symbol
_atom_site_fract_x
_atom_site_fract_y
_atom_site_fract_z
_atom_site_U_iso_or_equiv
_atom_site_adp_type
_atom_site_occupancy
_atom_site_symmetry_multiplicity
_atom_site_calc_flag
_atom_site_refinement_flags
Y1 Y 0.02497(4) 0.34748(5) 0.04497(6) 0.0500(3) Uani 1 1 d U
P1 P -0.09968(14) 0.47661(17) -0.08563(14) 0.0561(6) Uani 1 1 d U
O1 O -0.0535(4) 0.4312(4) -0.0264(4) 0.0607(14) Uani 1 1 d U
B1 B -0.0422(6) 0.1931(8) 0.1859(7) 0.059(2) Uani 1 1 d U
N1 N 0.0794(5) 0.2580(6) -0.0481(5) 0.068(2) Uani 1 1 d U
N2 N 0.1259(4) 0.4319(5) -0.0115(4) 0.0563(16) Uani 1 1 d U
N3 N 0.0790(4) 0.4895(6) 0.0942(5) 0.0630(19) Uani 1 1 d U
N4 N -0.0686(5) 0.5800(6) -0.1005(6) 0.074(2) Uani 1 1 d U
N5 N -0.1852(5) 0.4788(6) -0.0586(5) 0.070(2) Uani 1 1 d U
N6 N -0.0944(5) 0.4236(7) -0.1654(5) 0.073(2) Uani 1 1 d U
N7 N 0.2216(4) 0.4985(5) -0.0844(5) 0.0579(17) Uani 1 1 d U
N8 N -0.0577(4) 0.2075(4) 0.0435(5) 0.0559(14) Uani 1 1 d U
N9 N -0.0697(4) 0.1593(5) 0.1089(5) 0.0560(18) Uani 1 1 d U
N10 N -0.0658(4) 0.3627(5) 0.1540(5) 0.0567(16) Uani 1 1 d U
N11 N -0.0734(4) 0.2896(5) 0.2023(4) 0.0523(16) Uani 1 1 d U
N12 N 0.0846(4) 0.2519(6) 0.1399(5) 0.0568(17) Uani 1 1 d U
N13 N 0.0427(4) 0.1950(5) 0.1891(5) 0.0564(17) Uani 1 1 d U
C1 C 0.1253(4) 0.5030(5) 0.0396(6) 0.0521(16) Uani 1 1 d U
C2 C 0.1752(4) 0.5808(6) 0.0260(5) 0.054(2) Uani 1 1 d U
C3 C 0.1738(7) 0.6615(6) 0.0721(6) 0.072(3) Uani 1 1 d U
H3 H 0.1400 0.6666 0.1116 0.086 Uiso 1 1 calc R
C4 C 0.2246(7) 0.7327(7) 0.0565(8) 0.095(4) Uani 1 1 d U
H4 H 0.2246 0.7865 0.0854 0.114 Uiso 1 1 calc R
C5 C 0.2771(6) 0.7226(8) -0.0048(8) 0.087(3) Uani 1 1 d U
H5 H 0.3130 0.7681 -0.0137 0.104 Uiso 1 1 calc R
C6 C 0.2736(6) 0.6466(7) -0.0490(7) 0.075(3) Uani 1 1 d U
H6 H 0.3062 0.6422 -0.0895 0.090 Uiso 1 1 calc R
C7 C 0.2224(4) 0.5737(6) -0.0359(6) 0.0560(19) Uani 1 1 d U
C8 C 0.1722(4) 0.4331(6) -0.0698(5) 0.0511(18) Uani 1 1 d U
C9 C 0.1693(5) 0.3532(6) -0.1204(5) 0.0552(19) Uani 1 1 d U
C10 C 0.2121(6) 0.3582(7) -0.1854(6) 0.068(2) Uani 1 1 d U
H10 H 0.2411 0.4110 -0.1925 0.081 Uiso 1 1 calc R
C11 C 0.2147(7) 0.2905(10) -0.2402(7) 0.090(3) Uani 1 1 d U
H11 H 0.2448 0.2957 -0.2826 0.108 Uiso 1 1 calc R
C12 C 0.1676(7) 0.2115(9) -0.2269(7) 0.087(3) Uani 1 1 d U
H12 H 0.1653 0.1650 -0.2631 0.104 Uiso 1 1 calc R
C13 C 0.1276(7) 0.2025(8) -0.1658(7) 0.081(3) Uani 1 1 d U
H13 H 0.1002 0.1481 -0.1596 0.097 Uiso 1 1 calc R
C14 C 0.1233(5) 0.2730(7) -0.1062(5) 0.059(2) Uani 1 1 d U
C15 C -0.0302(7) 0.6316(9) -0.0406(10) 0.098(4) Uani 1 1 d U
H15A H -0.0303 0.6966 -0.0524 0.147 Uiso 1 1 calc R
H15B H 0.0205 0.6101 -0.0363 0.147 Uiso 1 1 calc R
H15C H -0.0559 0.6218 0.0061 0.147 Uiso 1 1 calc R
C16 C -0.0744(9) 0.6239(11) -0.1719(10) 0.117(5) Uani 1 1 d U
H16A H -0.1024 0.6805 -0.1670 0.175 Uiso 1 1 calc R
H16B H -0.0996 0.5832 -0.2063 0.175 Uiso 1 1 calc R
H16C H -0.0251 0.6376 -0.1905 0.175 Uiso 1 1 calc R
C17 C -0.2185(7) 0.3975(9) -0.0184(7) 0.097(4) Uani 1 1 d U
H17A H -0.2086 0.4029 0.0344 0.145 Uiso 1 1 calc R
H17B H -0.1966 0.3412 -0.0371 0.145 Uiso 1 1 calc R
H17C H -0.2717 0.3963 -0.0266 0.145 Uiso 1 1 calc R
C18 C -0.2434(7) 0.5446(10) -0.0910(10) 0.119(5) Uani 1 1 d U
H18A H -0.2753 0.5114 -0.1251 0.178 Uiso 1 1 calc R
H18B H -0.2186 0.5940 -0.1174 0.178 Uiso 1 1 calc R
H18C H -0.2731 0.5701 -0.0511 0.178 Uiso 1 1 calc R
C19 C -0.0221(7) 0.4076(15) -0.2048(10) 0.127(7) Uani 1 1 d U
H19A H -0.0124 0.3422 -0.2076 0.191 Uiso 1 1 calc R
H19B H 0.0176 0.4375 -0.1778 0.191 Uiso 1 1 calc R
H19C H -0.0249 0.4328 -0.2546 0.191 Uiso 1 1 calc R
C20 C -0.1541(8) 0.3884(11) -0.2081(8) 0.103(4) Uani 1 1 d U
H20A H -0.1408 0.3890 -0.2602 0.155 Uiso 1 1 calc R
H20B H -0.1978 0.4261 -0.2004 0.155 Uiso 1 1 calc R
H20C H -0.1646 0.3258 -0.1927 0.155 Uiso 1 1 calc R
C21 C -0.0984(7) 0.1983(8) -0.0888(7) 0.084(3) Uani 1 1 d U
H21A H -0.0723 0.2564 -0.0923 0.126 Uiso 1 1 calc R
H21B H -0.1501 0.2072 -0.1018 0.126 Uiso 1 1 calc R
H21C H -0.0761 0.1544 -0.1226 0.126 Uiso 1 1 calc R
C22 C -0.0933(5) 0.1626(6) -0.0109(6) 0.059(2) Uani 1 1 d U
C23 C -0.1290(5) 0.0864(7) 0.0189(7) 0.069(2) Uani 1 1 d U
H23 H -0.1578 0.0436 -0.0074 0.082 Uiso 1 1 calc R
C24 C -0.1147(5) 0.0851(6) 0.0930(7) 0.062(2) Uani 1 1 d U
C25 C -0.1367(7) 0.0164(8) 0.1533(8) 0.092(3) Uani 1 1 d U
H25A H -0.0930 -0.0164 0.1702 0.139 Uiso 1 1 calc R
H25B H -0.1723 -0.0270 0.1333 0.139 Uiso 1 1 calc R
H25C H -0.1588 0.0490 0.1947 0.139 Uiso 1 1 calc R
C26 C -0.1072(6) 0.5248(7) 0.1434(6) 0.072(3) Uani 1 1 d U
H26A H -0.0595 0.5553 0.1466 0.108 Uiso 1 1 calc R
H26B H -0.1448 0.5627 0.1666 0.108 Uiso 1 1 calc R
H26C H -0.1199 0.5149 0.0917 0.108 Uiso 1 1 calc R
C27 C -0.1031(5) 0.4325(7) 0.1833(6) 0.056(2) Uani 1 1 d U
C28 C -0.1370(5) 0.4045(7) 0.2484(6) 0.064(2) Uani 1 1 d U
H28 H -0.1679 0.4406 0.2786 0.077 Uiso 1 1 calc R
C29 C -0.1179(5) 0.3164(7) 0.2608(6) 0.060(2) Uani 1 1 d U
C30 C -0.1391(7) 0.2584(9) 0.3259(7) 0.092(4) Uani 1 1 d U
H30A H -0.1552 0.2976 0.3663 0.138 Uiso 1 1 calc R
H30B H -0.0967 0.2224 0.3416 0.138 Uiso 1 1 calc R
H30C H -0.1793 0.2175 0.3119 0.138 Uiso 1 1 calc R
C31 C 0.2174(6) 0.2885(10) 0.1127(8) 0.095(4) Uani 1 1 d U
H31A H 0.2661 0.2734 0.1321 0.142 Uiso 1 1 calc R
H31B H 0.2088 0.3539 0.1177 0.142 Uiso 1 1 calc R
H31C H 0.2148 0.2714 0.0607 0.142 Uiso 1 1 calc R
C32 C 0.1567(5) 0.2345(6) 0.1573(6) 0.061(2) Uani 1 1 d U
C33 C 0.1640(6) 0.1719(8) 0.2124(7) 0.071(2) Uani 1 1 d U
H33 H 0.2086 0.1493 0.2323 0.086 Uiso 1 1 calc R
C34 C 0.0915(6) 0.1473(7) 0.2339(6) 0.066(2) Uani 1 1 d U
C35 C 0.0607(8) 0.0806(9) 0.2929(7) 0.094(4) Uani 1 1 d U
H35A H 0.0592 0.1111 0.3407 0.141 Uiso 1 1 calc R
H35B H 0.0925 0.0270 0.2960 0.141 Uiso 1 1 calc R
H35C H 0.0109 0.0617 0.2791 0.141 Uiso 1 1 calc R

loop_
_atom_site_aniso_label
_atom_site_aniso_U_11
_atom_site_aniso_U_22
_atom_site_aniso_U_33
_atom_site_aniso_U_23
_atom_site_aniso_U_13
_atom_site_aniso_U_12
Y1 0.0495(4) 0.0558(4) 0.0446(4) -0.0066(5) 0.0014(5) -0.0043(3)
P1 0.0535(13) 0.0602(13) 0.0547(15) 0.0065(11) 0.0027(11) -0.0039(11)
O1 0.065(3) 0.059(3) 0.058(4) 0.000(3) -0.010(3) -0.004(3)
B1 0.051(4) 0.065(5) 0.061(6) -0.004(5) 0.006(4) -0.001(4)
N1 0.066(5) 0.076(5) 0.063(5) -0.021(4) 0.009(4) -0.008(4)
N2 0.056(4) 0.062(4) 0.051(4) -0.006(3) 0.004(3) -0.003(3)
N3 0.060(4) 0.077(4) 0.052(4) -0.013(3) 0.010(3) -0.020(3)
N4 0.069(5) 0.065(4) 0.089(6) 0.019(4) -0.012(5) -0.007(4)
N5 0.055(4) 0.072(5) 0.084(6) 0.000(4) 0.001(4) 0.003(3)
N6 0.067(5) 0.098(6) 0.055(5) -0.002(4) 0.004(4) -0.004(4)
N7 0.043(4) 0.068(4) 0.062(5) -0.002(3) 0.004(3) 0.003(3)
N8 0.057(3) 0.055(3) 0.056(4) -0.007(4) -0.003(4) -0.005(3)
N9 0.045(4) 0.054(4) 0.069(4) 0.001(3) -0.007(4) -0.005(3)
N10 0.055(4) 0.063(4) 0.053(4) -0.011(3) 0.007(3) -0.001(3)
N11 0.042(3) 0.060(4) 0.056(4) -0.003(3) 0.006(3) -0.007(3)
N12 0.046(3) 0.069(4) 0.055(4) 0.000(3) 0.004(3) -0.001(3)
N13 0.052(3) 0.056(4) 0.061(5) 0.000(3) -0.006(3) -0.004(3)
C1 0.050(4) 0.060(4) 0.046(4) -0.006(4) -0.006(4) -0.003(3)
C2 0.052(4) 0.063(4) 0.048(6) 0.002(3) -0.006(3) -0.007(3)
C3 0.083(7) 0.065(5) 0.068(7) -0.004(4) 0.002(5) -0.012(4)
C4 0.121(9) 0.077(6) 0.087(11) -0.009(6) -0.015(6) -0.030(6)
C5 0.074(7) 0.085(6) 0.101(10) 0.005(6) -0.009(5) -0.028(5)
C6 0.062(6) 0.078(6) 0.085(8) 0.017(5) 0.001(5) -0.012(4)
C7 0.039(4) 0.068(5) 0.061(5) 0.009(4) -0.008(4) 0.008(3)
C8 0.038(4) 0.070(5) 0.045(5) 0.000(4) -0.003(3) 0.012(3)
C9 0.045(4) 0.071(5) 0.049(5) -0.005(4) -0.001(4) 0.013(3)
C10 0.069(6) 0.078(6) 0.057(6) -0.006(4) 0.005(5) 0.022(5)
C11 0.097(8) 0.119(8) 0.054(6) -0.014(6) 0.008(6) 0.039(6)
C12 0.105(9) 0.099(7) 0.055(6) -0.034(6) -0.006(5) 0.031(6)
C13 0.077(7) 0.082(7) 0.084(7) -0.037(6) 0.000(5) 0.017(5)
C14 0.062(5) 0.070(5) 0.046(5) -0.012(4) -0.006(4) 0.017(4)
C15 0.092(9) 0.072(7) 0.129(10) 0.006(7) -0.004(8) -0.020(6)
C16 0.111(10) 0.113(10) 0.127(10) 0.063(9) -0.005(10) -0.026(9)
C17 0.084(7) 0.125(9) 0.080(9) 0.010(7) 0.025(7) -0.032(7)
C18 0.067(7) 0.119(10) 0.171(17) 0.000(9) -0.011(9) 0.019(6)
C19 0.074(7) 0.193(18) 0.114(13) -0.056(12) 0.017(7) 0.012(9)
C20 0.083(7) 0.144(12) 0.082(9) -0.018(8) -0.014(7) -0.009(8)
C21 0.089(7) 0.095(8) 0.068(6) -0.007(6) -0.030(6) -0.014(6)
C22 0.054(5) 0.055(5) 0.067(5) -0.016(4) -0.010(5) -0.002(4)
C23 0.054(5) 0.059(5) 0.093(6) -0.018(4) -0.011(5) -0.011(4)
C24 0.047(5) 0.050(5) 0.088(6) -0.004(4) 0.001(5) -0.003(3)
C25 0.094(8) 0.072(7) 0.111(8) -0.002(6) 0.007(8) -0.031(6)
C26 0.074(6) 0.074(5) 0.067(7) -0.010(5) -0.001(6) 0.011(5)
C27 0.032(4) 0.073(5) 0.063(6) -0.018(4) -0.001(4) 0.008(4)
C28 0.048(5) 0.081(5) 0.064(6) -0.023(4) 0.008(4) 0.003(4)
C29 0.041(4) 0.074(5) 0.066(6) -0.018(4) 0.007(4) -0.013(4)
C30 0.083(7) 0.116(9) 0.076(8) -0.002(6) 0.036(6) -0.024(7)
C31 0.049(5) 0.122(9) 0.114(11) 0.003(7) 0.013(6) 0.001(5)
C32 0.046(4) 0.065(5) 0.072(6) -0.013(4) -0.004(4) -0.003(4)
C33 0.057(5) 0.080(7) 0.078(7) -0.009(5) -0.022(5) 0.008(4)
C34 0.069(5) 0.067(6) 0.062(6) -0.001(4) -0.015(4) 0.002(4)
C35 0.102(8) 0.102(9) 0.077(8) 0.030(6) -0.032(7) -0.003(7)

loop_
_atom_type_symbol
_atom_type_description
_atom_type_scat_dispersion_real
_atom_type_scat_dispersion_imag
_atom_type_scat_source
C C 0.0033 0.0016 'International Tables Vol C Tables 4.2.6.8 and 6.1.1.4'
H H 0.0000 0.0000 'International Tables Vol C Tables 4.2.6.8 and 6.1.1.4'
B B 0.0013 0.0007 'International Tables Vol C Tables 4.2.6.8 and 6.1.1.4'
N N 0.0061 0.0033 'International Tables Vol C Tables 4.2.6.8 and 6.1.1.4'
O O 0.0106 0.0060 'International Tables Vol C Tables 4.2.6.8 and 6.1.1.4'
P P 0.1023 0.0942 'International Tables Vol C Tables 4.2.6.8 and 6.1.1.4'
Y Y -2.7962 3.5667 'International Tables Vol C Tables 4.2.6.8 and 6.1.1.4'

loop_
_geom_angle_atom_site_label_1
_geom_angle_atom_site_label_2
_geom_angle_atom_site_label_3
_geom_angle
O1 Y1 N1 98.9(3)
O1 Y1 N2 87.5(3)
N1 Y1 N2 70.5(3)
O1 Y1 N12 166.9(2)
N1 Y1 N12 90.0(3)
N2 Y1 N12 104.6(3)
O1 Y1 N3 89.9(3)
N1 Y1 N3 124.3(3)
N2 Y1 N3 54.9(3)
N12 Y1 N3 93.0(3)
O1 Y1 N8 93.5(2)
N1 Y1 N8 77.9(3)
N2 Y1 N8 148.1(3)
N12 Y1 N8 78.9(3)
N3 Y1 N8 156.8(3)
O1 Y1 N10 89.4(3)
N1 Y1 N10 149.8(3)
N2 Y1 N10 139.2(2)
N12 Y1 N10 78.2(3)
N3 Y1 N10 84.4(2)
N8 Y1 N10 72.6(3)
O1 Y1 C1 87.1(2)
N1 Y1 C1 98.6(3)
N2 Y1 C1 28.4(3)
N12 Y1 C1 101.2(3)
N3 Y1 C1 26.6(3)
N8 Y1 C1 176.5(3)
N10 Y1 C1 110.9(3)
O1 P1 N5 108.8(4)
O1 P1 N4 109.4(4)
N5 P1 N4 111.1(5)
O1 P1 N6 112.6(4)
N5 P1 N6 109.3(5)
N4 P1 N6 105.8(5)
P1 O1 Y1 169.3(4)
N11 B1 N13 110.0(8)
N11 B1 N9 110.1(8)
N13 B1 N9 110.9(8)
C14 N1 Y1 136.2(7)
C8 N2 C1 121.1(7)
C8 N2 Y1 143.4(6)
C1 N2 Y1 95.4(5)
C1 N3 Y1 96.2(5)
C16 N4 C15 117.3(10)
C16 N4 P1 122.1(9)
C15 N4 P1 120.5(8)
C17 N5 C18 113.5(9)
C17 N5 P1 120.5(7)
C18 N5 P1 123.2(8)
C20 N6 C19 110.2(10)
C20 N6 P1 127.1(8)
C19 N6 P1 122.6(9)
C8 N7 C7 116.4(8)
C22 N8 N9 107.4(7)
C22 N8 Y1 133.1(7)
N9 N8 Y1 119.4(5)
C24 N9 N8 108.2(8)
C24 N9 B1 128.3(9)
N8 N9 B1 123.2(7)
C27 N10 N11 106.8(8)
C27 N10 Y1 133.9(7)
N11 N10 Y1 118.6(5)
N10 N11 C29 108.7(7)
N10 N11 B1 123.0(8)
C29 N11 B1 128.0(8)
C32 N12 N13 104.7(8)
C32 N12 Y1 133.2(7)
N13 N12 Y1 122.0(5)
C34 N13 N12 108.6(7)
C34 N13 B1 130.4(9)
N12 N13 B1 121.0(8)
N3 C1 N2 113.2(7)
N3 C1 C2 129.3(8)
N2 C1 C2 117.5(8)
N3 C1 Y1 57.2(4)
N2 C1 Y1 56.2(4)
C2 C1 Y1 172.4(7)
C7 C2 C3 121.9(8)
C7 C2 C1 116.5(8)
C3 C2 C1 121.6(9)
C2 C3 C4 118.3(11)
C2 C3 H3 120.9
C4 C3 H3 120.9
C5 C4 C3 119.7(11)
C5 C4 H4 120.1
C3 C4 H4 120.1
C6 C5 C4 119.5(10)
C6 C5 H5 120.2
C4 C5 H5 120.2
C5 C6 C7 122.5(11)
C5 C6 H6 118.8
C7 C6 H6 118.8
N7 C7 C6 119.1(9)
N7 C7 C2 123.0(8)
C6 C7 C2 117.9(9)
N7 C8 N2 125.4(8)
N7 C8 C9 117.8(8)
N2 C8 C9 116.8(8)
C10 C9 C14 120.1(9)
C10 C9 C8 116.9(9)
C14 C9 C8 123.0(8)
C11 C10 C9 124.9(11)
C11 C10 H10 117.6
C9 C10 H10 117.6
C10 C11 C12 115.1(11)
C10 C11 H11 122.5
C12 C11 H11 122.5
C13 C12 C11 122.3(11)
C13 C12 H12 118.8
C11 C12 H12 118.9
C12 C13 C14 124.2(12)
C12 C13 H13 117.9
C14 C13 H13 117.9
N1 C14 C9 127.5(9)
N1 C14 C13 119.1(10)
C9 C14 C13 113.4(10)
N4 C15 H15A 109.5
N4 C15 H15B 109.5
H15A C15 H15B 109.5
N4 C15 H15C 109.5
H15A C15 H15C 109.5
H15B C15 H15C 109.5
N4 C16 H16A 109.5
N4 C16 H16B 109.5
H16A C16 H16B 109.5
N4 C16 H16C 109.5
H16A C16 H16C 109.5
H16B C16 H16C 109.5
N5 C17 H17A 109.4
N5 C17 H17B 109.5
H17A C17 H17B 109.5
N5 C17 H17C 109.5
H17A C17 H17C 109.5
H17B C17 H17C 109.5
N5 C18 H18A 109.5
N5 C18 H18B 109.5
H18A C18 H18B 109.5
N5 C18 H18C 109.5
H18A C18 H18C 109.5
H18B C18 H18C 109.5
N6 C19 H19A 109.5
N6 C19 H19B 109.5
H19A C19 H19B 109.5
N6 C19 H19C 109.5
H19A C19 H19C 109.5
H19B C19 H19C 109.5
N6 C20 H20A 109.4
N6 C20 H20B 109.5
H20A C20 H20B 109.5
N6 C20 H20C 109.5
H20A C20 H20C 109.5
H20B C20 H20C 109.5
C22 C21 H21A 109.5
C22 C21 H21B 109.5
H21A C21 H21B 109.5
C22 C21 H21C 109.5
H21A C21 H21C 109.5
H21B C21 H21C 109.5
N8 C22 C23 109.1(10)
N8 C22 C21 123.0(9)
C23 C22 C21 127.6(9)
C22 C23 C24 107.7(9)
C22 C23 H23 126.2
C24 C23 H23 126.2
N9 C24 C23 107.7(10)
N9 C24 C25 121.2(10)
C23 C24 C25 131.1(10)
C24 C25 H25A 109.5
C24 C25 H25B 109.5
H25A C25 H25B 109.5
C24 C25 H25C 109.5
H25A C25 H25C 109.5
H25B C25 H25C 109.5
C27 C26 H26A 109.5
C27 C26 H26B 109.5
H26A C26 H26B 109.5
C27 C26 H26C 109.5
H26A C26 H26C 109.5
H26B C26 H26C 109.5
N10 C27 C28 109.6(9)
N10 C27 C26 120.8(9)
C28 C27 C26 129.6(8)
C29 C28 C27 108.0(8)
C29 C28 H28 126.0
C27 C28 H28 126.0
C28 C29 N11 106.9(9)
C28 C29 C30 127.1(10)
N11 C29 C30 126.0(10)
C29 C30 H30A 109.5
C29 C30 H30B 109.5
H30A C30 H30B 109.5
C29 C30 H30C 109.5
H30A C30 H30C 109.5
H30B C30 H30C 109.5
C32 C31 H31A 109.5
C32 C31 H31B 109.5
H31A C31 H31B 109.5
C32 C31 H31C 109.5
H31A C31 H31C 109.5
H31B C31 H31C 109.5
C33 C32 N12 112.8(9)
C33 C32 C31 130.2(9)
N12 C32 C31 117.0(10)
C32 C33 C34 106.5(9)
C32 C33 H33 126.8
C34 C33 H33 126.8
N13 C34 C33 107.5(9)
N13 C34 C35 119.4(10)
C33 C34 C35 133.1(10)
C34 C35 H35A 109.5
C34 C35 H35B 109.5
H35A C35 H35B 109.5
C34 C35 H35C 109.5
H35A C35 H35C 109.5
H35B C35 H35C 109.5

loop_
_geom_bond_atom_site_label_1
_geom_bond_atom_site_label_2
_geom_bond_distance
Y1 O1 2.243(6)
Y1 N1 2.315(9)
Y1 N2 2.395(7)
Y1 N12 2.428(8)
Y1 N3 2.426(7)
Y1 N8 2.499(6)
Y1 N10 2.539(8)
Y1 C1 2.869(8)
P1 O1 1.491(7)
P1 N5 1.599(9)
P1 N4 1.612(8)
P1 N6 1.618(9)
B1 N11 1.525(14)
B1 N13 1.516(12)
B1 N9 1.539(15)
N1 C14 1.317(13)
N2 C8 1.329(11)
N2 C1 1.370(11)
N3 C1 1.292(12)
N4 C16 1.427(17)
N4 C15 1.470(17)
N5 C17 1.496(14)
N5 C18 1.522(15)
N6 C20 1.403(15)
N6 C19 1.486(16)
N7 C8 1.317(11)
N7 C7 1.386(12)
N8 C22 1.328(12)
N8 N9 1.374(12)
N9 C24 1.366(11)
N10 C27 1.314(11)
N10 N11 1.368(11)
N11 C29 1.367(12)
N12 C32 1.346(12)
N12 N13 1.415(11)
N13 C34 1.366(12)
C1 C2 1.452(11)
C2 C7 1.393(12)
C2 C3 1.424(13)
C3 C4 1.397(15)
C3 H3 0.9300
C4 C5 1.447(19)
C4 H4 0.9300
C5 C6 1.350(16)
C5 H5 0.9300
C6 C7 1.411(13)
C6 H6 0.9300
C8 C9 1.463(13)
C9 C10 1.390(14)
C9 C14 1.439(14)
C10 C11 1.382(16)
C10 H10 0.9300
C11 C12 1.435(19)
C11 H11 0.9300
C12 C13 1.309(17)
C12 H12 0.9300
C13 C14 1.472(14)
C13 H13 0.9300
C15 H15A 0.9600
C15 H15B 0.9600
C15 H15C 0.9600
C16 H16A 0.9600
C16 H16B 0.9600
C16 H16C 0.9600
C17 H17A 0.9601
C17 H17B 0.9601
C17 H17C 0.9601
C18 H18A 0.9600
C18 H18B 0.9600
C18 H18C 0.9600
C19 H19A 0.9600
C19 H19B 0.9600
C19 H19C 0.9600
C20 H20A 0.9600
C20 H20B 0.9600
C20 H20C 0.9600
C21 C22 1.483(16)
C21 H21A 0.9600
C21 H21B 0.9600
C21 H21C 0.9600
C22 C23 1.377(14)
C23 C24 1.346(15)
C23 H23 0.9300
C24 C25 1.514(16)
C25 H25A 0.9600
C25 H25B 0.9600
C25 H25C 0.9600
C26 C27 1.510(14)
C26 H26A 0.9600
C26 H26B 0.9600
C26 H26C 0.9600
C27 C28 1.371(14)
C28 C29 1.332(14)
C28 H28 0.9300
C29 C30 1.480(16)
C30 H30A 0.9600
C30 H30B 0.9600
C30 H30C 0.9600
C31 C32 1.551(16)
C31 H31A 0.9600
C31 H31B 0.9600
C31 H31C 0.9600
C32 C33 1.340(15)
C33 C34 1.395(15)
C33 H33 0.9300
C34 C35 1.528(16)
C35 H35A 0.9600
C35 H35B 0.9600
C35 H35C 0.9600
